data_7159697
loop_
_publ_author_name
'Liu, Xiaoyu'
'Sun, Yaru'
'Hong, Shuang'
'Ji, Xia'
'Gao, Wei'
'Yuan, Haolin'
'Zhang, Yue'
'Lei, Bin'
'Tang, Liangfu'
'Fan, Zhijin'

_publ_section_title
;
 Synthesis of fungicidal morpholines and isochromenopyridinones <i>via</i>
 acid-catalyzed intramolecular reactions of isoindolinones.
;
_journal_issue 1
_journal_name_full 'Organic &amp; biomolecular chemistry'
_journal_page_first 120
_journal_page_last 125
_journal_paper_doi 10.1039/d3ob01717f
_journal_volume 22
_journal_year 2023
_chemical_formula_moiety 'C18 H15 N O4'
_chemical_formula_sum 'C18 H15 N O4'
_chemical_formula_weight 309.31
_space_group_crystal_system triclinic
_space_group_IT_number 2
_space_group_name_Hall '-P 1'
_space_group_name_H-M_alt 'P -1'
_atom_sites_solution_hydrogens geom
_atom_sites_solution_primary dual
_audit_creation_date 2021-01-04
_audit_creation_method
;
Olex2 1.2
(compiled 2017.01.04 svn.r3372 for OlexSys, GUI svn.r5292)
;
_audit_update_record
;
2023-09-29 deposited with the CCDC.	2023-11-28 downloaded from the CCDC.
;
_cell_angle_alpha 115.794(11)
_cell_angle_beta 93.082(7)
_cell_angle_gamma 94.546(7)
_cell_formula_units_Z 2
_cell_length_a 4.6598(3)
_cell_length_b 12.6674(15)
_cell_length_c 13.5783(16)
_cell_measurement_reflns_used 2638
_cell_measurement_temperature 113.15
_cell_measurement_theta_max 32.2350
_cell_measurement_theta_min 1.8230
_cell_volume 715.88(15)
_computing_cell_refinement 'CrysAlisPro 1.171.39.46 (Rigaku OD, 2018)'
_computing_data_collection 'CrysAlisPro 1.171.39.46 (Rigaku OD, 2018)'
_computing_data_reduction 'CrysAlisPro 1.171.39.46 (Rigaku OD, 2018)'
_computing_molecular_graphics 'Olex2 (Dolomanov et al., 2009)'
_computing_publication_material 'Olex2 (Dolomanov et al., 2009)'
_computing_structure_refinement 'ShelXL (Sheldrick, 2015)'
_computing_structure_solution 'ShelXT (Sheldrick, 2015)'
_diffrn_ambient_temperature 113.15
_diffrn_detector 'CCD plate'
_diffrn_measured_fraction_theta_full 0.999
_diffrn_measured_fraction_theta_max 0.999
_diffrn_measurement_details
;
List of Runs (angles in degrees, time in seconds):

  # Type    Start    End  Width  t~exp~   \w     \q     \k     \f   Frames
#--------------------------------------------------------------------------
  1  \w   -115.00  65.00   1.00    3.00    --  -25.00  45.00   0.00  180
  2  \w   -115.00  65.00   1.00    3.00    --  -25.00  45.00  90.00  180
  3  \w   -115.00  65.00   1.00    3.00    --  -25.00  45.00 180.00  180
;
_diffrn_measurement_device 'abstract diffractometer'
_diffrn_measurement_device_type 'Rigaku Saturn 70'
_diffrn_measurement_method '\w scans'
_diffrn_orient_matrix_type 'CrysAlisPro convention (1999,Acta A55,543-557)'
_diffrn_orient_matrix_UB_11 -0.0282975000
_diffrn_orient_matrix_UB_12 -0.0103785000
_diffrn_orient_matrix_UB_13 -0.0555098000
_diffrn_orient_matrix_UB_21 0.0019294000
_diffrn_orient_matrix_UB_22 -0.0614305000
_diffrn_orient_matrix_UB_23 -0.0172812000
_diffrn_orient_matrix_UB_31 -0.1507950000
_diffrn_orient_matrix_UB_32 -0.0061112000
_diffrn_orient_matrix_UB_33 0.0043620000
_diffrn_radiation_monochromator confocal
_diffrn_radiation_probe x-ray
_diffrn_radiation_type MoK\a
_diffrn_radiation_wavelength 0.71073
_diffrn_reflns_av_R_equivalents 0.0515
_diffrn_reflns_av_unetI/netI 0.0639
_diffrn_reflns_Laue_measured_fraction_full 0.999
_diffrn_reflns_Laue_measured_fraction_max 0.999
_diffrn_reflns_limit_h_max 5
_diffrn_reflns_limit_h_min -5
_diffrn_reflns_limit_k_max 15
_diffrn_reflns_limit_k_min -15
_diffrn_reflns_limit_l_max 16
_diffrn_reflns_limit_l_min -16
_diffrn_reflns_number 7528
_diffrn_reflns_point_group_measured_fraction_full 0.999
_diffrn_reflns_point_group_measured_fraction_max 0.999
_diffrn_reflns_theta_full 25.242
_diffrn_reflns_theta_max 26.372
_diffrn_reflns_theta_min 1.837
_diffrn_source 'rotating anode'
_diffrn_source_type 'Enhance (Mo) X-ray Source'
_exptl_absorpt_coefficient_mu 0.102
_exptl_absorpt_correction_T_max 1.00000
_exptl_absorpt_correction_T_min 0.72745
_exptl_absorpt_correction_type multi-scan
_exptl_absorpt_process_details
;
CrysAlisPro 1.171.39.46 (Rigaku Oxford Diffraction, 2018)
Empirical absorption correction using spherical harmonics,
 implemented in SCALE3 ABSPACK scaling algorithm.
;
_exptl_crystal_colour colourless
_exptl_crystal_colour_primary colourless
_exptl_crystal_density_diffrn 1.435
_exptl_crystal_description prism
_exptl_crystal_F_000 324
_exptl_crystal_size_max 0.22
_exptl_crystal_size_mid 0.18
_exptl_crystal_size_min 0.16
_refine_diff_density_max 0.618
_refine_diff_density_min -0.275
_refine_diff_density_rms 0.094
_refine_ls_extinction_coef 0.035(11)
_refine_ls_extinction_expression Fc^*^=kFc[1+0.001xFc^2^\l^3^/sin(2\q)]^-1/4^
_refine_ls_extinction_method 'SHELXL-2016/6 (Sheldrick 2016)'
_refine_ls_goodness_of_fit_ref 1.033
_refine_ls_hydrogen_treatment constr
_refine_ls_matrix_type full
_refine_ls_number_parameters 211
_refine_ls_number_reflns 2915
_refine_ls_number_restraints 0
_refine_ls_restrained_S_all 1.033
_refine_ls_R_factor_all 0.1115
_refine_ls_R_factor_gt 0.0834
_refine_ls_shift/su_max 0.002
_refine_ls_shift/su_mean 0.000
_refine_ls_structure_factor_coef Fsqd
_refine_ls_weighting_details 'w=1/[\s^2^(Fo^2^)+(0.1444P)^2^+0.3654P] where P=(Fo^2^+2Fc^2^)/3'
_refine_ls_weighting_scheme calc
_refine_ls_wR_factor_gt 0.2180
_refine_ls_wR_factor_ref 0.2424
_reflns_Friedel_coverage 0.000
_reflns_number_gt 2057
_reflns_number_total 2915
_reflns_threshold_expression 'I > 2\s(I)'
_cod_data_source_file d3ob01717f2.cif
_cod_data_source_block r20210103b
_cod_depositor_comments 'Adding full bibliography for 7159697--7159698.cif.'
_cod_original_cell_volume 715.88(14)
_cod_database_code 7159697
_shelx_shelxl_version_number 2016/6
_chemical_oxdiff_formula 'C11 H10 N O'
_shelx_space_group_comment
;
The symmetry employed for this shelxl refinement is uniquely defined
by the following loop, which should always be used as a source of
symmetry information in preference to the above space-group names.
They are only intended as comments.
;
_reflns_odcompleteness_completeness 99.93
_reflns_odcompleteness_iscentric 1
_reflns_odcompleteness_theta 26.32
_olex2_refinement_description
;
1. Fixed Uiso
 At 1.2 times of:
  All C(H) groups, All C(H,H) groups
 At 1.5 times of:
  All C(H,H,H) groups, All O(H) groups
2.a Ternary CH refined with riding coordinates:
 C10(H10)
2.b Secondary CH2 refined with riding coordinates:
 C9(H9A,H9B)
2.c Aromatic/amide H refined with riding coordinates:
 C3(H3), C4(H4), C5(H5), C6(H6), C13(H13), C14(H14), C16(H16), C17(H17)
2.d Idealised Me refined as rotating group:
 C18(H18A,H18B,H18C)
2.e Idealised tetrahedral OH refined as rotating group:
 O2(H2)
;
_olex2_submission_special_instructions 'No special instructions were received'
_oxdiff_exptl_absorpt_empirical_details
;
Empirical correction (ABSPACK) includes:
- Absorption correction using spherical harmonics
- Frame scaling
- Detector area scaling
;
_oxdiff_exptl_absorpt_empirical_full_max 1.491
_oxdiff_exptl_absorpt_empirical_full_min 0.737

loop_
_space_group_symop_operation_xyz
'x, y, z'
'-x, -y, -z'

loop_
_atom_site_label
_atom_site_type_symbol
_atom_site_fract_x
_atom_site_fract_y
_atom_site_fract_z
_atom_site_U_iso_or_equiv
_atom_site_adp_type
_atom_site_occupancy
_atom_site_site_symmetry_order
_atom_site_calc_flag
_atom_site_refinement_flags_posn
_atom_site_refinement_flags_adp
_atom_site_refinement_flags_occupancy
_atom_site_disorder_assembly
_atom_site_disorder_group
O1 O 0.2800(5) 0.4047(2) 0.39831(19) 0.0323(6) Uani 1 1 d . . . . .
O2 O 0.6055(5) 0.7881(2) 0.5799(2) 0.0387(7) Uani 1 1 d . . . . .
H2 H 0.616040 0.728391 0.591299 0.058 Uiso 1 1 calc GR . . . .
O3 O 0.3974(5) 0.8172(2) 0.43873(18) 0.0322(6) Uani 1 1 d . . . . .
O4 O 0.9996(6) 0.9501(2) 0.09552(19) 0.0354(6) Uani 1 1 d . . . . .
N1 N 0.3540(6) 0.5787(2) 0.3836(2) 0.0259(6) Uani 1 1 d . . . . .
C1 C 0.3897(7) 0.4643(3) 0.3547(3) 0.0262(7) Uani 1 1 d . . . . .
C2 C 0.5760(6) 0.4307(3) 0.2639(3) 0.0250(7) Uani 1 1 d . . . . .
C3 C 0.6871(7) 0.3248(3) 0.2078(3) 0.0305(8) Uani 1 1 d . . . . .
H3 H 0.643050 0.260306 0.224554 0.037 Uiso 1 1 calc R . . . .
C4 C 0.8643(8) 0.3154(3) 0.1265(3) 0.0332(8) Uani 1 1 d . . . . .
H4 H 0.941385 0.243341 0.085828 0.040 Uiso 1 1 calc R . . . .
C5 C 0.9296(7) 0.4116(3) 0.1043(3) 0.0317(8) Uani 1 1 d . . . . .
H5 H 1.052476 0.403725 0.048434 0.038 Uiso 1 1 calc R . . . .
C6 C 0.8215(7) 0.5184(3) 0.1608(3) 0.0274(7) Uani 1 1 d . . . . .
H6 H 0.869957 0.583443 0.145145 0.033 Uiso 1 1 calc R . . . .
C7 C 0.6385(7) 0.5273(3) 0.2418(3) 0.0259(7) Uani 1 1 d . . . . .
C8 C 0.4962(7) 0.6242(3) 0.3195(2) 0.0253(7) Uani 1 1 d . . . . .
C9 C 0.1869(7) 0.6532(3) 0.4688(3) 0.0286(8) Uani 1 1 d . . . . .
H9A H 0.166609 0.623154 0.524586 0.034 Uiso 1 1 calc R . . . .
H9B H -0.008826 0.653332 0.436709 0.034 Uiso 1 1 calc R . . . .
C10 C 0.3441(8) 0.7768(3) 0.5213(3) 0.0310(8) Uani 1 1 d . . . . .
H10 H 0.216535 0.830268 0.572989 0.037 Uiso 1 1 calc R . . . .
C11 C 0.5076(7) 0.7402(3) 0.3456(3) 0.0265(7) Uani 1 1 d . . . . .
C12 C 0.6336(7) 0.7976(3) 0.2818(3) 0.0272(7) Uani 1 1 d . . . . .
C13 C 0.8391(8) 0.8951(3) 0.3329(3) 0.0308(8) Uani 1 1 d . . . . .
H13 H 0.891726 0.926015 0.409733 0.037 Uiso 1 1 calc R . . . .
C14 C 0.9693(8) 0.9483(3) 0.2740(3) 0.0294(8) Uani 1 1 d . . . . .
H14 H 1.112957 1.014012 0.309771 0.035 Uiso 1 1 calc R . . . .
C15 C 0.8882(7) 0.9048(3) 0.1620(3) 0.0287(8) Uani 1 1 d . . . . .
C16 C 0.6761(7) 0.8085(3) 0.1102(3) 0.0298(8) Uani 1 1 d . . . . .
H16 H 0.617546 0.779456 0.034031 0.036 Uiso 1 1 calc R . . . .
C17 C 0.5516(7) 0.7558(3) 0.1698(3) 0.0292(8) Uani 1 1 d . . . . .
H17 H 0.408033 0.689980 0.134037 0.035 Uiso 1 1 calc R . . . .
C18 C 1.2126(8) 1.0493(3) 0.1445(3) 0.0350(8) Uani 1 1 d . . . . .
H18A H 1.273699 1.073113 0.088445 0.053 Uiso 1 1 calc GR . . . .
H18B H 1.379707 1.028594 0.176553 0.053 Uiso 1 1 calc GR . . . .
H18C H 1.131535 1.114705 0.202247 0.053 Uiso 1 1 calc GR . . . .

loop_
_atom_site_aniso_label
_atom_site_aniso_U_11
_atom_site_aniso_U_22
_atom_site_aniso_U_33
_atom_site_aniso_U_23
_atom_site_aniso_U_13
_atom_site_aniso_U_12
O1 0.0258(13) 0.0392(14) 0.0364(13) 0.0216(11) 0.0011(10) -0.0008(10)
O2 0.0410(15) 0.0348(14) 0.0374(14) 0.0150(12) -0.0038(12) -0.0006(12)
O3 0.0387(14) 0.0322(13) 0.0265(12) 0.0124(10) 0.0073(10) 0.0086(11)
O4 0.0438(15) 0.0357(14) 0.0292(13) 0.0180(11) 0.0022(11) -0.0028(11)
N1 0.0244(14) 0.0300(15) 0.0241(13) 0.0128(12) 0.0035(11) 0.0029(11)
C1 0.0222(16) 0.0315(17) 0.0253(16) 0.0145(14) -0.0058(13) 0.0000(13)
C2 0.0179(15) 0.0316(17) 0.0229(15) 0.0111(13) -0.0057(12) -0.0007(13)
C3 0.0289(18) 0.0305(18) 0.0289(17) 0.0115(14) -0.0041(14) -0.0005(14)
C4 0.0312(19) 0.0326(18) 0.0299(17) 0.0085(14) -0.0021(14) 0.0069(15)
C5 0.0283(18) 0.040(2) 0.0238(16) 0.0107(15) 0.0012(14) 0.0057(15)
C6 0.0260(17) 0.0311(17) 0.0235(16) 0.0113(13) -0.0001(13) 0.0015(14)
C7 0.0208(16) 0.0306(17) 0.0235(16) 0.0105(13) -0.0041(12) -0.0004(13)
C8 0.0209(16) 0.0328(17) 0.0238(15) 0.0145(14) 0.0011(13) 0.0009(13)
C9 0.0226(17) 0.0365(19) 0.0269(17) 0.0139(14) 0.0041(13) 0.0043(14)
C10 0.0303(18) 0.0373(19) 0.0281(17) 0.0160(15) 0.0072(14) 0.0067(15)
C11 0.0257(17) 0.0297(17) 0.0230(15) 0.0109(13) 0.0016(13) 0.0026(13)
C12 0.0275(17) 0.0268(17) 0.0273(16) 0.0115(14) 0.0018(14) 0.0054(14)
C13 0.039(2) 0.0287(17) 0.0238(16) 0.0107(13) -0.0014(14) 0.0044(15)
C14 0.0336(19) 0.0252(16) 0.0266(17) 0.0097(13) -0.0004(14) -0.0002(14)
C15 0.0338(19) 0.0250(16) 0.0305(17) 0.0145(14) 0.0051(14) 0.0060(14)
C16 0.0308(18) 0.0345(18) 0.0226(15) 0.0124(14) -0.0048(13) 0.0016(15)
C17 0.0303(18) 0.0297(17) 0.0262(16) 0.0116(14) -0.0008(14) 0.0024(14)
C18 0.037(2) 0.0321(19) 0.0361(19) 0.0168(15) -0.0006(16) -0.0041(16)

loop_
_atom_type_symbol
_atom_type_description
_atom_type_scat_dispersion_real
_atom_type_scat_dispersion_imag
_atom_type_scat_source
C C 0.0033 0.0016 'International Tables Vol C Tables 4.2.6.8 and 6.1.1.4'
H H 0.0000 0.0000 'International Tables Vol C Tables 4.2.6.8 and 6.1.1.4'
N N 0.0061 0.0033 'International Tables Vol C Tables 4.2.6.8 and 6.1.1.4'
O O 0.0106 0.0060 'International Tables Vol C Tables 4.2.6.8 and 6.1.1.4'

loop_
_geom_angle_atom_site_label_1
_geom_angle_atom_site_label_2
_geom_angle_atom_site_label_3
_geom_angle
_geom_angle_site_symmetry_1
_geom_angle_site_symmetry_3
_geom_angle_publ_flag
C10 O2 H2 109.5 . . ?
C11 O3 C10 116.9(2) . . ?
C15 O4 C18 117.6(3) . . ?
C1 N1 C8 113.0(3) . . ?
C1 N1 C9 127.4(3) . . ?
C8 N1 C9 119.6(3) . . ?
O1 C1 N1 124.6(3) . . ?
O1 C1 C2 129.9(3) . . ?
N1 C1 C2 105.4(3) . . ?
C3 C2 C1 128.9(3) . . ?
C3 C2 C7 122.3(3) . . ?
C7 C2 C1 108.8(3) . . ?
C2 C3 H3 120.9 . . ?
C2 C3 C4 118.1(3) . . ?
C4 C3 H3 120.9 . . ?
C3 C4 H4 120.0 . . ?
C3 C4 C5 120.0(3) . . ?
C5 C4 H4 120.0 . . ?
C4 C5 H5 118.9 . . ?
C6 C5 C4 122.2(3) . . ?
C6 C5 H5 118.9 . . ?
C5 C6 H6 121.1 . . ?
C5 C6 C7 117.7(3) . . ?
C7 C6 H6 121.1 . . ?
C2 C7 C6 119.6(3) . . ?
C2 C7 C8 107.1(3) . . ?
C6 C7 C8 133.3(3) . . ?
N1 C8 C7 105.7(3) . . ?
C11 C8 N1 120.2(3) . . ?
C11 C8 C7 133.6(3) . . ?
N1 C9 H9A 110.1 . . ?
N1 C9 H9B 110.1 . . ?
N1 C9 C10 108.0(3) . . ?
H9A C9 H9B 108.4 . . ?
C10 C9 H9A 110.1 . . ?
C10 C9 H9B 110.1 . . ?
O2 C10 O3 107.9(3) . . ?
O2 C10 C9 114.4(3) . . ?
O2 C10 H10 108.0 . . ?
O3 C10 C9 110.4(3) . . ?
O3 C10 H10 108.0 . . ?
C9 C10 H10 108.0 . . ?
O3 C11 C12 113.4(3) . . ?
C8 C11 O3 121.0(3) . . ?
C8 C11 C12 125.6(3) . . ?
C13 C12 C11 119.9(3) . . ?
C13 C12 C17 118.8(3) . . ?
C17 C12 C11 121.4(3) . . ?
C12 C13 H13 119.5 . . ?
C14 C13 C12 121.1(3) . . ?
C14 C13 H13 119.5 . . ?
C13 C14 H14 120.2 . . ?
C13 C14 C15 119.6(3) . . ?
C15 C14 H14 120.2 . . ?
O4 C15 C14 124.9(3) . . ?
O4 C15 C16 115.3(3) . . ?
C14 C15 C16 119.8(3) . . ?
C15 C16 H16 120.1 . . ?
C17 C16 C15 119.9(3) . . ?
C17 C16 H16 120.1 . . ?
C12 C17 H17 119.6 . . ?
C16 C17 C12 120.9(3) . . ?
C16 C17 H17 119.6 . . ?
O4 C18 H18A 109.5 . . ?
O4 C18 H18B 109.5 . . ?
O4 C18 H18C 109.5 . . ?
H18A C18 H18B 109.5 . . ?
H18A C18 H18C 109.5 . . ?
H18B C18 H18C 109.5 . . ?

loop_
_geom_bond_atom_site_label_1
_geom_bond_atom_site_label_2
_geom_bond_distance
_geom_bond_site_symmetry_2
_geom_bond_publ_flag
O1 C1 1.243(4) . ?
O2 H2 0.8400 . ?
O2 C10 1.380(4) . ?
O3 C10 1.446(4) . ?
O3 C11 1.375(4) . ?
O4 C15 1.367(4) . ?
O4 C18 1.418(4) . ?
N1 C1 1.353(4) . ?
N1 C8 1.403(4) . ?
N1 C9 1.448(4) . ?
C1 C2 1.473(5) . ?
C2 C3 1.382(5) . ?
C2 C7 1.395(4) . ?
C3 H3 0.9500 . ?
C3 C4 1.383(5) . ?
C4 H4 0.9500 . ?
C4 C5 1.393(5) . ?
C5 H5 0.9500 . ?
C5 C6 1.386(5) . ?
C6 H6 0.9500 . ?
C6 C7 1.398(5) . ?
C7 C8 1.462(5) . ?
C8 C11 1.349(5) . ?
C9 H9A 0.9900 . ?
C9 H9B 0.9900 . ?
C9 C10 1.512(5) . ?
C10 H10 1.0000 . ?
C11 C12 1.469(4) . ?
C12 C13 1.386(5) . ?
C12 C17 1.394(4) . ?
C13 H13 0.9500 . ?
C13 C14 1.386(5) . ?
C14 H14 0.9500 . ?
C14 C15 1.391(5) . ?
C15 C16 1.395(5) . ?
C16 H16 0.9500 . ?
C16 C17 1.377(5) . ?
C17 H17 0.9500 . ?
C18 H18A 0.9800 . ?
C18 H18B 0.9800 . ?
C18 H18C 0.9800 . ?

loop_
_geom_torsion_atom_site_label_1
_geom_torsion_atom_site_label_2
_geom_torsion_atom_site_label_3
_geom_torsion_atom_site_label_4
_geom_torsion
_geom_torsion_site_symmetry_1
_geom_torsion_site_symmetry_2
_geom_torsion_site_symmetry_3
_geom_torsion_site_symmetry_4
_geom_torsion_publ_flag
O1 C1 C2 C3 -3.5(6) . . . . ?
O1 C1 C2 C7 178.4(3) . . . . ?
O3 C11 C12 C13 52.5(4) . . . . ?
O3 C11 C12 C17 -127.7(3) . . . . ?
O4 C15 C16 C17 179.5(3) . . . . ?
N1 C1 C2 C3 177.1(3) . . . . ?
N1 C1 C2 C7 -1.0(3) . . . . ?
N1 C8 C11 O3 4.2(5) . . . . ?
N1 C8 C11 C12 -176.0(3) . . . . ?
N1 C9 C10 O2 -67.2(3) . . . . ?
N1 C9 C10 O3 54.7(3) . . . . ?
C1 N1 C8 C7 -0.3(3) . . . . ?
C1 N1 C8 C11 -172.8(3) . . . . ?
C1 N1 C9 C10 144.1(3) . . . . ?
C1 C2 C3 C4 -178.5(3) . . . . ?
C1 C2 C7 C6 177.8(3) . . . . ?
C1 C2 C7 C8 0.9(3) . . . . ?
C2 C3 C4 C5 0.9(5) . . . . ?
C2 C7 C8 N1 -0.4(3) . . . . ?
C2 C7 C8 C11 170.7(3) . . . . ?
C3 C2 C7 C6 -0.5(5) . . . . ?
C3 C2 C7 C8 -177.4(3) . . . . ?
C3 C4 C5 C6 -0.3(5) . . . . ?
C4 C5 C6 C7 -0.7(5) . . . . ?
C5 C6 C7 C2 1.1(4) . . . . ?
C5 C6 C7 C8 177.1(3) . . . . ?
C6 C7 C8 N1 -176.7(3) . . . . ?
C6 C7 C8 C11 -5.6(6) . . . . ?
C7 C2 C3 C4 -0.5(5) . . . . ?
C7 C8 C11 O3 -165.9(3) . . . . ?
C7 C8 C11 C12 13.9(6) . . . . ?
C8 N1 C1 O1 -178.6(3) . . . . ?
C8 N1 C1 C2 0.8(3) . . . . ?
C8 N1 C9 C10 -37.1(4) . . . . ?
C8 C11 C12 C13 -127.3(4) . . . . ?
C8 C11 C12 C17 52.5(5) . . . . ?
C9 N1 C1 O1 0.2(5) . . . . ?
C9 N1 C1 C2 179.6(3) . . . . ?
C9 N1 C8 C7 -179.2(3) . . . . ?
C9 N1 C8 C11 8.2(4) . . . . ?
C10 O3 C11 C8 16.6(4) . . . . ?
C10 O3 C11 C12 -163.2(3) . . . . ?
C11 O3 C10 O2 78.9(3) . . . . ?
C11 O3 C10 C9 -46.7(4) . . . . ?
C11 C12 C13 C14 177.6(3) . . . . ?
C11 C12 C17 C16 -178.5(3) . . . . ?
C12 C13 C14 C15 1.4(5) . . . . ?
C13 C12 C17 C16 1.3(5) . . . . ?
C13 C14 C15 O4 179.6(3) . . . . ?
C13 C14 C15 C16 0.3(5) . . . . ?
C14 C15 C16 C17 -1.1(5) . . . . ?
C15 C16 C17 C12 0.4(5) . . . . ?
C17 C12 C13 C14 -2.1(5) . . . . ?
C18 O4 C15 C14 -0.3(5) . . . . ?
C18 O4 C15 C16 179.0(3) . . . . ?
